data_1518948
loop_
_publ_author_name
'Chen, Zhang-Pei'
'Chen, Mu-Wang'
'Shi, Lei'
'Yu, Chang-Bin'
'Zhou, Yong-Gui'

_publ_section_title
;
 Pd-catalyzed asymmetric hydrogenation of fluorinated aromatic
 pyrazol-5-ols via capture of active tautomers
;
_journal_issue 6
_journal_name_full 'Chem. Sci.'
_journal_page_first 3415
_journal_paper_doi 10.1039/C5SC00835B
_journal_volume 6
_journal_year 2015
_chemical_absolute_configuration ad
_chemical_formula_sum 'C17 H15 F3 N2 O'
_chemical_formula_weight 320.31
_chemical_name_systematic
; 
 ? 
;
_space_group_crystal_system orthorhombic
_space_group_IT_number 19
_space_group_name_Hall 'P 2ac 2ab'
_space_group_name_H-M_alt 'P 21 21 21'
_symmetry_space_group_name_Hall 'P 2ac 2ab'
_symmetry_space_group_name_H-M 'P 21 21 21'
_atom_sites_solution_hydrogens geom
_audit_creation_method SHELXL-2014
_audit_update_record
;
2014-12-22 deposited with the CCDC.
2015-03-31 downloaded from the CCDC.
;
_cell_angle_alpha 90
_cell_angle_beta 90
_cell_angle_gamma 90
_cell_formula_units_Z 4
_cell_length_a 5.74670(10)
_cell_length_b 9.45740(10)
_cell_length_c 27.5934(4)
_cell_measurement_reflns_used 4266
_cell_measurement_temperature 296(2)
_cell_measurement_theta_max 68.73
_cell_measurement_theta_min 4.94
_cell_volume 1499.67(4)
_computing_cell_refinement 'Bruker SAINT'
_computing_data_collection 'Bruker APEX2'
_computing_data_reduction 'Bruker SAINT'
_computing_molecular_graphics 'Bruker SHELXTL'
_computing_publication_material 'Bruker SHELXTL'
_computing_structure_refinement 'SHELXL-2014 (Sheldrick, 2014)'
_computing_structure_solution 'SHELXS-97 (Sheldrick, 2008)'
_diffrn_ambient_temperature 296(2)
_diffrn_measured_fraction_theta_full 0.986
_diffrn_measured_fraction_theta_max 0.969
_diffrn_measurement_device_type 'Bruker APEX-II CCD'
_diffrn_measurement_method '\f and \w scans'
_diffrn_radiation_type CuK\a
_diffrn_radiation_wavelength 1.54178
_diffrn_reflns_av_R_equivalents 0.0629
_diffrn_reflns_av_unetI/netI 0.0475
_diffrn_reflns_Laue_measured_fraction_full 0.986
_diffrn_reflns_Laue_measured_fraction_max 0.969
_diffrn_reflns_limit_h_max 5
_diffrn_reflns_limit_h_min -6
_diffrn_reflns_limit_k_max 11
_diffrn_reflns_limit_k_min -11
_diffrn_reflns_limit_l_max 33
_diffrn_reflns_limit_l_min -32
_diffrn_reflns_number 10146
_diffrn_reflns_point_group_measured_fraction_full 0.985
_diffrn_reflns_point_group_measured_fraction_max 0.963
_diffrn_reflns_theta_full 67.679
_diffrn_reflns_theta_max 69.570
_diffrn_reflns_theta_min 4.943
_exptl_absorpt_coefficient_mu 0.982
_exptl_absorpt_correction_T_max 0.7532
_exptl_absorpt_correction_T_min 0.4332
_exptl_absorpt_correction_type multi-scan
_exptl_absorpt_process_details sadabs
_exptl_crystal_colour colourless
_exptl_crystal_density_diffrn 1.419
_exptl_crystal_F_000 664
_exptl_crystal_size_max 0.250
_exptl_crystal_size_mid 0.030
_exptl_crystal_size_min 0.020
_refine_diff_density_max 0.330
_refine_diff_density_min -0.290
_refine_diff_density_rms 0.043
_refine_ls_abs_structure_details
; 
 Flack x determined using 988 quotients [(I+)-(I-)]/[(I+)+(I-)] 
 (Parsons, Flack and Wagner, Acta Cryst. B69 (2013) 249-259). 
;
_refine_ls_abs_structure_Flack 0.00(9)
_refine_ls_extinction_coef 0.0206(18)
_refine_ls_extinction_expression Fc^*^=kFc[1+0.001xFc^2^\l^3^/sin(2\q)]^-1/4^
_refine_ls_extinction_method SHELXL
_refine_ls_goodness_of_fit_ref 1.036
_refine_ls_hydrogen_treatment constr
_refine_ls_matrix_type full
_refine_ls_number_parameters 209
_refine_ls_number_reflns 2707
_refine_ls_number_restraints 0
_refine_ls_restrained_S_all 1.036
_refine_ls_R_factor_all 0.0445
_refine_ls_R_factor_gt 0.0426
_refine_ls_shift/su_max 0.000
_refine_ls_shift/su_mean 0.000
_refine_ls_structure_factor_coef Fsqd
_refine_ls_weighting_details 'w=1/[\s^2^(Fo^2^)+(0.0732P)^2^+0.1986P] where P=(Fo^2^+2Fc^2^)/3'
_refine_ls_weighting_scheme calc
_refine_ls_wR_factor_gt 0.1187
_refine_ls_wR_factor_ref 0.1214
_reflns_Friedel_coverage 0.675
_reflns_Friedel_fraction_full 0.983
_reflns_Friedel_fraction_max 0.953
_reflns_number_gt 2549
_reflns_number_total 2707
_reflns_threshold_expression 'I > 2\s(I)'
_cod_data_source_file c5sc00835b2.cif
_cod_data_source_block cu_dm14398_0m
_cod_depositor_comments 'Adding full bibliography for 1518946--1518948.cif.'
_cod_database_code 1518948
_shelx_space_group_comment
; 
The symmetry employed for this shelxl refinement is uniquely defined 
by the following loop, which should always be used as a source of 
symmetry information in preference to the above space-group names. 
They are only intended as comments. 
;
_shelx_estimated_absorpt_t_min 0.791
_shelx_estimated_absorpt_t_max 0.981
_shelxl_version_number 2014-3

loop_
_space_group_symop_operation_xyz
'x, y, z'
'x+1/2, -y+1/2, -z'
'-x, y+1/2, -z+1/2'
'-x+1/2, -y, z+1/2'

loop_
_atom_site_label
_atom_site_type_symbol
_atom_site_fract_x
_atom_site_fract_y
_atom_site_fract_z
_atom_site_U_iso_or_equiv
_atom_site_adp_type
_atom_site_occupancy
_atom_site_site_symmetry_order
_atom_site_calc_flag
_atom_site_refinement_flags_posn
_atom_site_refinement_flags_adp
F1 F 0.4961(4) 0.2941(2) 0.00483(7) 0.0720(7) Uani 1 1 d . .
F2 F 0.2972(5) 0.4778(2) 0.02161(8) 0.0828(8) Uani 1 1 d . .
F3 F 0.6571(5) 0.4666(3) 0.04261(8) 0.0833(8) Uani 1 1 d . .
N1 N 0.5733(4) 0.4389(2) 0.14956(8) 0.0355(5) Uani 1 1 d . .
N2 N 0.3598(4) 0.4368(2) 0.12281(8) 0.0393(5) Uani 1 1 d . .
H2 H 0.2396 0.4895 0.1272 0.047 Uiso 1 1 calc R U
O1 O 0.9090(3) 0.3070(2) 0.15537(8) 0.0510(5) Uani 1 1 d . .
C1 C 0.7126(4) 0.3270(3) 0.13982(9) 0.0358(6) Uani 1 1 d . .
C2 C 0.5773(5) 0.2274(2) 0.10710(10) 0.0367(6) Uani 1 1 d . .
H2A H 0.6765 0.1885 0.0815 0.044 Uiso 1 1 calc R U
C3 C 0.3905(5) 0.3250(3) 0.08630(9) 0.0381(6) Uani 1 1 d . .
H3 H 0.2446 0.2728 0.0821 0.046 Uiso 1 1 calc R U
C4 C 0.4612(6) 0.3922(3) 0.03891(11) 0.0531(8) Uani 1 1 d . .
C5 C 0.6154(4) 0.5582(3) 0.17986(8) 0.0336(5) Uani 1 1 d . .
C6 C 0.4532(5) 0.6661(3) 0.18163(10) 0.0425(6) Uani 1 1 d . .
H6 H 0.3193 0.6623 0.1628 0.051 Uiso 1 1 calc R U
C7 C 0.4941(6) 0.7807(3) 0.21220(10) 0.0494(7) Uani 1 1 d . .
H7 H 0.3850 0.8531 0.2138 0.059 Uiso 1 1 calc R U
C8 C 0.6909(6) 0.7891(3) 0.23980(10) 0.0504(7) Uani 1 1 d . .
H8 H 0.7155 0.8668 0.2598 0.061 Uiso 1 1 calc R U
C9 C 0.8517(6) 0.6824(4) 0.23788(10) 0.0522(8) Uani 1 1 d . .
H9 H 0.9866 0.6887 0.2564 0.063 Uiso 1 1 calc R U
C10 C 0.8157(5) 0.5648(3) 0.20861(10) 0.0452(7) Uani 1 1 d . .
H10 H 0.9234 0.4914 0.2081 0.054 Uiso 1 1 calc R U
C11 C 0.4745(5) 0.1096(3) 0.13904(10) 0.0424(7) Uani 1 1 d . .
H11A H 0.6020 0.0611 0.1550 0.051 Uiso 1 1 calc R U
H11B H 0.3804 0.1533 0.1641 0.051 Uiso 1 1 calc R U
C12 C 0.3275(5) 0.0004(3) 0.11345(9) 0.0373(6) Uani 1 1 d . .
C13 C 0.1149(5) -0.0371(3) 0.13309(11) 0.0465(7) Uani 1 1 d . .
H13 H 0.0580 0.0122 0.1597 0.056 Uiso 1 1 calc R U
C14 C -0.0152(6) -0.1477(3) 0.11367(12) 0.0552(8) Uani 1 1 d . .
H14 H -0.1565 -0.1729 0.1277 0.066 Uiso 1 1 calc R U
C15 C 0.0656(7) -0.2191(3) 0.07382(12) 0.0588(9) Uani 1 1 d . .
H15 H -0.0203 -0.2932 0.0607 0.071 Uiso 1 1 calc R U
C16 C 0.2759(7) -0.1803(4) 0.05315(11) 0.0612(9) Uani 1 1 d . .
H16 H 0.3306 -0.2279 0.0260 0.073 Uiso 1 1 calc R U
C17 C 0.4052(7) -0.0707(3) 0.07284(10) 0.0502(7) Uani 1 1 d . .
H17 H 0.5455 -0.0448 0.0586 0.060 Uiso 1 1 calc R U

loop_
_atom_site_aniso_label
_atom_site_aniso_U_11
_atom_site_aniso_U_22
_atom_site_aniso_U_33
_atom_site_aniso_U_23
_atom_site_aniso_U_13
_atom_site_aniso_U_12
F1 0.0893(16) 0.0771(14) 0.0497(9) -0.0080(10) 0.0032(10) 0.0022(12)
F2 0.119(2) 0.0662(13) 0.0632(11) 0.0128(10) -0.0246(13) 0.0202(14)
F3 0.0934(18) 0.0898(16) 0.0668(12) 0.0208(11) -0.0005(11) -0.0482(15)
N1 0.0238(10) 0.0347(10) 0.0480(11) -0.0024(9) -0.0057(9) 0.0004(9)
N2 0.0237(11) 0.0387(11) 0.0556(12) -0.0095(10) -0.0089(9) 0.0057(9)
O1 0.0290(10) 0.0456(10) 0.0784(13) -0.0036(10) -0.0089(10) 0.0042(9)
C1 0.0225(13) 0.0335(12) 0.0513(13) 0.0045(10) 0.0016(10) -0.0002(10)
C2 0.0294(13) 0.0313(12) 0.0494(13) -0.0018(10) 0.0026(11) 0.0005(11)
C3 0.0329(14) 0.0335(12) 0.0479(13) -0.0020(10) -0.0031(11) -0.0042(11)
C4 0.061(2) 0.0490(16) 0.0492(15) 0.0038(13) -0.0061(14) -0.0039(15)
C5 0.0300(13) 0.0332(11) 0.0376(11) 0.0016(9) -0.0004(10) -0.0056(10)
C6 0.0405(16) 0.0396(13) 0.0476(13) -0.0017(11) -0.0056(12) 0.0028(12)
C7 0.0572(19) 0.0381(14) 0.0529(15) -0.0071(12) 0.0018(13) 0.0037(14)
C8 0.060(2) 0.0471(15) 0.0439(14) -0.0101(12) 0.0028(13) -0.0071(15)
C9 0.0428(17) 0.0665(19) 0.0473(14) -0.0087(14) -0.0072(12) -0.0074(16)
C10 0.0346(15) 0.0504(16) 0.0505(14) -0.0052(12) -0.0077(12) 0.0040(13)
C11 0.0444(17) 0.0361(12) 0.0468(13) 0.0012(11) 0.0008(12) -0.0042(11)
C12 0.0358(14) 0.0284(11) 0.0476(14) 0.0044(10) -0.0019(11) 0.0005(11)
C13 0.0389(16) 0.0385(13) 0.0622(16) -0.0011(12) 0.0033(13) 0.0015(12)
C14 0.0393(17) 0.0524(17) 0.0739(19) 0.0083(15) -0.0041(15) -0.0089(14)
C15 0.069(2) 0.0456(16) 0.0617(18) 0.0024(14) -0.0201(17) -0.0166(17)
C16 0.084(3) 0.0515(18) 0.0478(15) -0.0085(13) 0.0002(16) -0.0094(18)
C17 0.0550(19) 0.0472(15) 0.0484(14) -0.0005(12) 0.0075(13) -0.0061(15)

loop_
_atom_type_symbol
_atom_type_description
_atom_type_scat_dispersion_real
_atom_type_scat_dispersion_imag
_atom_type_scat_source
C C 0.0181 0.0091 'International Tables Vol C Tables 4.2.6.8 and 6.1.1.4'
H H 0.0000 0.0000 'International Tables Vol C Tables 4.2.6.8 and 6.1.1.4'
N N 0.0311 0.0180 'International Tables Vol C Tables 4.2.6.8 and 6.1.1.4'
O O 0.0492 0.0322 'International Tables Vol C Tables 4.2.6.8 and 6.1.1.4'
F F 0.0727 0.0534 'International Tables Vol C Tables 4.2.6.8 and 6.1.1.4'

loop_
_geom_angle_atom_site_label_1
_geom_angle_atom_site_label_2
_geom_angle_atom_site_label_3
_geom_angle
C1 N1 C5 129.4(2)
C1 N1 N2 113.2(2)
C5 N1 N2 117.31(19)
N1 N2 C3 105.08(19)
N1 N2 H2 127.5
C3 N2 H2 127.5
O1 C1 N1 126.7(3)
O1 C1 C2 125.9(2)
N1 C1 C2 107.4(2)
C1 C2 C3 102.04(19)
C1 C2 C11 107.8(2)
C3 C2 C11 112.5(2)
C1 C2 H2A 111.4
C3 C2 H2A 111.4
C11 C2 H2A 111.4
N2 C3 C4 108.9(2)
N2 C3 C2 105.13(19)
C4 C3 C2 113.0(2)
N2 C3 H3 109.9
C4 C3 H3 109.9
C2 C3 H3 109.9
F2 C4 F3 107.7(3)
F2 C4 F1 106.1(2)
F3 C4 F1 107.1(3)
F2 C4 C3 112.1(3)
F3 C4 C3 112.5(2)
F1 C4 C3 111.0(3)
C6 C5 C10 120.1(2)
C6 C5 N1 119.4(2)
C10 C5 N1 120.5(2)
C5 C6 C7 118.8(3)
C5 C6 H6 120.6
C7 C6 H6 120.6
C8 C7 C6 121.5(3)
C8 C7 H7 119.2
C6 C7 H7 119.2
C7 C8 C9 119.6(3)
C7 C8 H8 120.2
C9 C8 H8 120.2
C8 C9 C10 120.8(3)
C8 C9 H9 119.6
C10 C9 H9 119.6
C9 C10 C5 119.2(3)
C9 C10 H10 120.4
C5 C10 H10 120.4
C12 C11 C2 116.2(2)
C12 C11 H11A 108.2
C2 C11 H11A 108.2
C12 C11 H11B 108.2
C2 C11 H11B 108.2
H11A C11 H11B 107.4
C17 C12 C13 118.6(3)
C17 C12 C11 122.1(3)
C13 C12 C11 119.1(3)
C12 C13 C14 121.1(3)
C12 C13 H13 119.5
C14 C13 H13 119.5
C15 C14 C13 119.8(3)
C15 C14 H14 120.1
C13 C14 H14 120.1
C14 C15 C16 119.6(3)
C14 C15 H15 120.2
C16 C15 H15 120.2
C17 C16 C15 120.3(3)
C17 C16 H16 119.9
C15 C16 H16 119.9
C12 C17 C16 120.6(3)
C12 C17 H17 119.7
C16 C17 H17 119.7

loop_
_geom_bond_atom_site_label_1
_geom_bond_atom_site_label_2
_geom_bond_distance
F1 C4 1.336(4)
F2 C4 1.331(4)
F3 C4 1.332(4)
N1 C1 1.354(3)
N1 C5 1.425(3)
N1 N2 1.432(3)
N2 C3 1.471(3)
N2 H2 0.8600
O1 C1 1.222(3)
C1 C2 1.519(3)
C2 C3 1.528(4)
C2 C11 1.539(3)
C2 H2A 0.9800
C3 C4 1.509(4)
C3 H3 0.9800
C5 C6 1.383(4)
C5 C10 1.399(4)
C6 C7 1.393(4)
C6 H6 0.9300
C7 C8 1.365(4)
C7 H7 0.9300
C8 C9 1.369(5)
C8 H8 0.9300
C9 C10 1.390(4)
C9 H9 0.9300
C10 H10 0.9300
C11 C12 1.509(4)
C11 H11A 0.9700
C11 H11B 0.9700
C12 C17 1.381(4)
C12 C13 1.383(4)
C13 C14 1.392(4)
C13 H13 0.9300
C14 C15 1.372(5)
C14 H14 0.9300
C15 C16 1.386(5)
C15 H15 0.9300
C16 C17 1.386(5)
C16 H16 0.9300
C17 H17 0.9300

loop_
_geom_hbond_atom_site_label_D
_geom_hbond_atom_site_label_H
_geom_hbond_atom_site_label_A
_geom_hbond_distance_DH
_geom_hbond_distance_HA
_geom_hbond_distance_DA
_geom_hbond_angle_DHA
C10 H10 O1 0.93 2.27 2.896(4) 123.8

loop_
_geom_torsion_atom_site_label_1
_geom_torsion_atom_site_label_2
_geom_torsion_atom_site_label_3
_geom_torsion_atom_site_label_4
_geom_torsion
C1 N1 N2 C3 -11.1(3)
C5 N1 N2 C3 165.6(2)
C5 N1 C1 O1 -0.8(4)
N2 N1 C1 O1 175.5(2)
C5 N1 C1 C2 177.4(2)
N2 N1 C1 C2 -6.3(3)
O1 C1 C2 C3 -161.6(3)
N1 C1 C2 C3 20.2(3)
O1 C1 C2 C11 79.8(3)
N1 C1 C2 C11 -98.5(2)
N1 N2 C3 C4 -97.9(3)
N1 N2 C3 C2 23.4(2)
C1 C2 C3 N2 -26.4(2)
C11 C2 C3 N2 88.8(2)
C1 C2 C3 C4 92.2(2)
C11 C2 C3 C4 -152.6(2)
N2 C3 C4 F2 -63.0(3)
C2 C3 C4 F2 -179.4(2)
N2 C3 C4 F3 58.6(3)
C2 C3 C4 F3 -57.8(3)
N2 C3 C4 F1 178.6(2)
C2 C3 C4 F1 62.2(3)
C1 N1 C5 C6 175.2(2)
N2 N1 C5 C6 -1.0(3)
C1 N1 C5 C10 -6.5(4)
N2 N1 C5 C10 177.3(2)
C10 C5 C6 C7 0.3(4)
N1 C5 C6 C7 178.6(2)
C5 C6 C7 C8 0.7(4)
C6 C7 C8 C9 -0.5(5)
C7 C8 C9 C10 -0.8(5)
C8 C9 C10 C5 1.8(5)
C6 C5 C10 C9 -1.6(4)
N1 C5 C10 C9 -179.9(3)
C1 C2 C11 C12 178.6(2)
C3 C2 C11 C12 66.9(3)
C2 C11 C12 C17 51.7(4)
C2 C11 C12 C13 -133.0(3)
C17 C12 C13 C14 2.3(4)
C11 C12 C13 C14 -173.1(3)
C12 C13 C14 C15 -1.3(5)
C13 C14 C15 C16 -0.2(5)
C14 C15 C16 C17 0.6(5)
C13 C12 C17 C16 -2.0(4)
C11 C12 C17 C16 173.4(3)
C15 C16 C17 C12 0.5(5)
